data_4076352
loop_
_publ_author_name
'Svoboda, Tom\'a\<s'
'Jambor, Roman'
'R\%u\<zi\<cka, Ale\<s'
'Jir\'asko, Robert'
'Ly\<cka, Anton\'in'
'Proft, Frank De'
'Dost\'al, Libor'

_publ_section_title
;
 Reactivity of NCN-Chelated (NCN = C6H3-2,6-(CH2NMe2)2) Antimony(III) and
 Bismuth(III) Oxides toward Oxides of Arsenic
;
_journal_issue 5
_journal_name_full Organometallics
_journal_page_first 1725
_journal_paper_doi 10.1021/om201025d
_journal_volume 31
_journal_year 2012
_chemical_formula_moiety 'C24 H38 As2 N4 O5 Sb2, C H2 Cl2'
_chemical_formula_sum 'C25 H40 As2 Cl2 N4 O5 Sb2'
_chemical_formula_weight 940.85
_chemical_name_systematic
; 
 ? 
;
_space_group_IT_number 2
_symmetry_cell_setting triclinic
_symmetry_space_group_name_Hall '-P 1'
_symmetry_space_group_name_H-M 'P -1'
_atom_sites_solution_hydrogens geom
_atom_sites_solution_primary direct
_atom_sites_solution_secondary difmap
_audit_creation_method SHELXL-97
_cell_angle_alpha 88.854(5)
_cell_angle_beta 88.549(6)
_cell_angle_gamma 62.660(5)
_cell_formula_units_Z 2
_cell_length_a 10.2410(8)
_cell_length_b 10.3480(6)
_cell_length_c 18.2559(9)
_cell_measurement_reflns_used 36907
_cell_measurement_temperature 150(1)
_cell_measurement_theta_max 27.5
_cell_measurement_theta_min 1
_cell_volume 1717.9(2)
_computing_cell_refinement 'COLLECT and DENZO'
_computing_data_collection 'COLLECT (Hooft, 1998) and DENZO (Otwinowski & Minor, 1997)'
_computing_data_reduction 'COLLECT and DENZO'
_computing_molecular_graphics 'PLATON (Spek, 2003)'
_computing_publication_material 'SHELXL-97 (Sheldrick, 1997)'
_computing_structure_refinement 'SHELXL-97 (Sheldrick, 1997)'
_computing_structure_solution 'SIR92 (Altomare et al., 1994)'
_diffrn_ambient_temperature 150(1)
_diffrn_detector_area_resol_mean 9.091
_diffrn_measured_fraction_theta_full 0.991
_diffrn_measured_fraction_theta_max 0.991
_diffrn_measurement_device_type 'Bruker Nonius KappaCCD area detector'
_diffrn_measurement_method '\f and \w scans to fill the Ewald sphere'
_diffrn_radiation_monochromator graphite
_diffrn_radiation_source 'fine-focus sealed tube'
_diffrn_radiation_type MoK\a
_diffrn_radiation_wavelength 0.71073
_diffrn_reflns_av_R_equivalents 0.0594
_diffrn_reflns_av_sigmaI/netI 0.0512
_diffrn_reflns_limit_h_max 13
_diffrn_reflns_limit_h_min -13
_diffrn_reflns_limit_k_max 13
_diffrn_reflns_limit_k_min -13
_diffrn_reflns_limit_l_max 23
_diffrn_reflns_limit_l_min -23
_diffrn_reflns_number 36813
_diffrn_reflns_theta_full 27.50
_diffrn_reflns_theta_max 27.50
_diffrn_reflns_theta_min 2.22
_diffrn_standards_number 0
_exptl_absorpt_coefficient_mu 3.678
_exptl_absorpt_correction_T_max 0.738
_exptl_absorpt_correction_T_min 0.385
_exptl_absorpt_correction_type integration
_exptl_absorpt_process_details
;
Gaussian integration (Coppens, 1970)
;
_exptl_crystal_colour colourless
_exptl_crystal_density_diffrn 1.819
_exptl_crystal_density_method 'not measured'
_exptl_crystal_description plate
_exptl_crystal_F_000 920
_exptl_crystal_size_max 0.35
_exptl_crystal_size_mid 0.22
_exptl_crystal_size_min 0.11
_refine_diff_density_max 0.999
_refine_diff_density_min -0.807
_refine_diff_density_rms 0.125
_refine_ls_extinction_method none
_refine_ls_goodness_of_fit_ref 1.035
_refine_ls_hydrogen_treatment constr
_refine_ls_matrix_type full
_refine_ls_number_parameters 361
_refine_ls_number_reflns 7827
_refine_ls_number_restraints 0
_refine_ls_restrained_S_all 1.035
_refine_ls_R_factor_all 0.0608
_refine_ls_R_factor_gt 0.0343
_refine_ls_shift/su_max 0.001
_refine_ls_shift/su_mean 0.000
_refine_ls_structure_factor_coef Fsqd
_refine_ls_weighting_details 'calc w=1/[\s^2^(Fo^2^)+(0.0248P)^2^+0.9538P] where P=(Fo^2^+2Fc^2^)/3'
_refine_ls_weighting_scheme calc
_refine_ls_wR_factor_gt 0.0556
_refine_ls_wR_factor_ref 0.0615
_reflns_number_gt 6012
_reflns_number_total 7827
_reflns_threshold_expression >2sigma(I)
_cod_data_source_file om201025d_si_002.cif
_cod_data_source_block shelxl
_cod_database_code 4076352

loop_
_symmetry_equiv_pos_as_xyz
'x, y, z'
'-x, -y, -z'

loop_
_atom_site_label
_atom_site_type_symbol
_atom_site_fract_x
_atom_site_fract_y
_atom_site_fract_z
_atom_site_U_iso_or_equiv
_atom_site_adp_type
_atom_site_occupancy
_atom_site_symmetry_multiplicity
_atom_site_calc_flag
_atom_site_refinement_flags
Sb1 Sb 0.47378(2) 0.25920(2) 0.215592(13) 0.02197(6) Uani 1 1 d .
Sb2 Sb 0.36458(2) 0.11580(2) 0.419457(12) 0.01893(6) Uani 1 1 d .
As1 As 0.70403(4) 0.06604(4) 0.34675(2) 0.02192(9) Uani 1 1 d .
As2 As 0.54590(4) -0.08919(3) 0.26446(2) 0.02390(9) Uani 1 1 d .
Cl1 Cl 0.02713(13) -0.09974(15) 0.19467(7) 0.0655(4) Uani 1 1 d .
Cl2 Cl -0.10934(15) -0.23338(13) 0.10786(7) 0.0655(4) Uani 1 1 d .
O2 O 0.5146(3) 0.0489(2) 0.20084(13) 0.0276(6) Uani 1 1 d .
C21 C 0.4751(4) 0.3165(4) 0.5356(2) 0.0300(8) Uani 1 1 d .
H21A H 0.5567 0.2854 0.5017 0.036 Uiso 1 1 d R
H21B H 0.4946 0.2421 0.5721 0.036 Uiso 1 1 d R
H21C H 0.4612 0.4044 0.5589 0.036 Uiso 1 1 d R
O4 O 0.5291(2) 0.1606(2) 0.38621(13) 0.0272(6) Uani 1 1 d .
C17 C -0.0016(4) 0.4397(4) 0.2911(2) 0.0285(8) Uani 1 1 d .
H17 H -0.0716 0.4380 0.2602 0.034 Uiso 1 1 d R
O1 O 0.6733(2) 0.1684(2) 0.26588(13) 0.0240(5) Uani 1 1 d .
O5 O 0.4027(3) -0.0046(3) 0.32762(13) 0.0287(6) Uani 1 1 d .
C18 C 0.0935(4) 0.3134(3) 0.32765(19) 0.0226(7) Uani 1 1 d .
O3 O 0.6971(2) -0.0931(2) 0.31470(14) 0.0287(6) Uani 1 1 d .
C6 C 0.5515(4) 0.2015(4) 0.05018(19) 0.0256(8) Uani 1 1 d .
C9 C 0.5862(5) 0.5001(4) 0.2878(2) 0.0420(10) Uani 1 1 d .
H9A H 0.6313 0.5634 0.2836 0.050 Uiso 1 1 d R
H9B H 0.6482 0.4148 0.3155 0.050 Uiso 1 1 d R
H9C H 0.4923 0.5500 0.3122 0.050 Uiso 1 1 d R
N3 N 0.3420(3) 0.3423(3) 0.49595(15) 0.0232(6) Uani 1 1 d .
N4 N 0.1242(3) 0.0922(3) 0.39169(16) 0.0238(6) Uani 1 1 d .
C12 C 0.2077(4) 0.1978(5) 0.1213(2) 0.0429(10) Uani 1 1 d .
H12A H 0.1285 0.2646 0.1518 0.052 Uiso 1 1 d R
H12B H 0.2595 0.1069 0.1470 0.052 Uiso 1 1 d R
H12C H 0.1687 0.1821 0.0770 0.052 Uiso 1 1 d R
C11 C 0.2295(4) 0.4046(4) 0.0737(2) 0.0454(11) Uani 1 1 d .
H11A H 0.2975 0.4410 0.0597 0.054 Uiso 1 1 d R
H11B H 0.1620 0.4666 0.1103 0.054 Uiso 1 1 d R
H11C H 0.1760 0.4029 0.0316 0.054 Uiso 1 1 d R
N2 N 0.3096(3) 0.2578(3) 0.10292(16) 0.0292(7) Uani 1 1 d .
C7 C 0.7051(4) 0.3844(4) 0.1741(2) 0.0354(10) Uani 1 1 d .
H7A H 0.7795 0.3140 0.2057 0.043 Uiso 1 1 d R
H7B H 0.7379 0.4547 0.1578 0.043 Uiso 1 1 d R
C22 C 0.0785(4) 0.1755(4) 0.3229(2) 0.0266(8) Uani 1 1 d .
H22A H -0.0229 0.1993 0.3135 0.032 Uiso 1 1 d R
H22B H 0.1390 0.1166 0.2828 0.032 Uiso 1 1 d R
C20 C 0.2175(4) 0.3866(4) 0.5469(2) 0.0314(8) Uani 1 1 d .
H20A H 0.2038 0.4728 0.5719 0.038 Uiso 1 1 d R
H20B H 0.2364 0.3100 0.5820 0.038 Uiso 1 1 d R
H20C H 0.1304 0.4063 0.5204 0.038 Uiso 1 1 d R
C23 C 0.1488(4) -0.0582(4) 0.3827(2) 0.0305(9) Uani 1 1 d .
H23A H 0.0597 -0.0574 0.3670 0.037 Uiso 1 1 d R
H23B H 0.1779 -0.1101 0.4284 0.037 Uiso 1 1 d R
H23C H 0.2250 -0.1053 0.3464 0.037 Uiso 1 1 d R
C10 C 0.4255(4) 0.1636(4) 0.0522(2) 0.0293(8) Uani 1 1 d .
H10A H 0.3855 0.1750 0.0036 0.035 Uiso 1 1 d R
H10B H 0.4614 0.0627 0.0672 0.035 Uiso 1 1 d R
C14 C 0.2051(4) 0.4461(3) 0.38359(18) 0.0224(7) Uani 1 1 d .
C16 C 0.0073(4) 0.5677(4) 0.2995(2) 0.0310(9) Uani 1 1 d .
H16 H -0.0541 0.6507 0.2733 0.037 Uiso 1 1 d R
C15 C 0.1080(4) 0.5715(4) 0.3471(2) 0.0293(8) Uani 1 1 d .
H15 H 0.1105 0.6589 0.3549 0.035 Uiso 1 1 d R
C3 C 0.7690(4) 0.2910(4) 0.0442(2) 0.0387(10) Uani 1 1 d .
H3 H 0.8408 0.3223 0.0418 0.046 Uiso 1 1 d R
C13 C 0.2028(3) 0.3147(3) 0.37118(18) 0.0196(7) Uani 1 1 d .
C19 C 0.3136(4) 0.4500(4) 0.43691(19) 0.0265(8) Uani 1 1 d .
H19A H 0.4049 0.4303 0.4114 0.032 Uiso 1 1 d R
H19B H 0.2742 0.5461 0.4581 0.032 Uiso 1 1 d R
C2 C 0.6873(4) 0.3080(4) 0.1084(2) 0.0310(9) Uani 1 1 d .
N1 N 0.5657(4) 0.4592(3) 0.21456(17) 0.0341(8) Uani 1 1 d .
C1 C 0.5827(4) 0.2562(3) 0.11271(18) 0.0241(8) Uani 1 1 d .
C24 C 0.0180(4) 0.1629(4) 0.4510(2) 0.0312(9) Uani 1 1 d .
H24A H -0.0738 0.1638 0.4403 0.037 Uiso 1 1 d R
H24B H 0.0031 0.2610 0.4556 0.037 Uiso 1 1 d R
H24C H 0.0549 0.1109 0.4961 0.037 Uiso 1 1 d R
C4 C 0.7441(5) 0.2271(4) -0.0157(2) 0.0420(10) Uani 1 1 d .
H4 H 0.8010 0.2129 -0.0582 0.050 Uiso 1 1 d R
C25 C -0.1245(4) -0.0703(4) 0.1416(2) 0.0405(10) Uani 1 1 d .
H25A H -0.2142 -0.0226 0.1708 0.049 Uiso 1 1 d R
H25B H -0.1307 -0.0066 0.1007 0.049 Uiso 1 1 d R
C5 C 0.6340(4) 0.1853(4) -0.0135(2) 0.0351(9) Uani 1 1 d .
H5 H 0.6161 0.1450 -0.0547 0.042 Uiso 1 1 d R
C8 C 0.4600(5) 0.5864(4) 0.1752(2) 0.0512(12) Uani 1 1 d .
H8A H 0.3689 0.6289 0.2025 0.061 Uiso 1 1 d R
H8B H 0.4439 0.5587 0.1277 0.061 Uiso 1 1 d R
H8C H 0.4974 0.6559 0.1698 0.061 Uiso 1 1 d R

loop_
_atom_site_aniso_label
_atom_site_aniso_U_11
_atom_site_aniso_U_22
_atom_site_aniso_U_33
_atom_site_aniso_U_23
_atom_site_aniso_U_13
_atom_site_aniso_U_12
Sb1 0.02359(12) 0.01950(12) 0.01963(13) -0.00080(9) -0.00168(10) -0.00706(10)
Sb2 0.01839(12) 0.01818(12) 0.02003(13) 0.00233(9) -0.00168(9) -0.00825(9)
As1 0.01635(17) 0.02324(18) 0.0242(2) 0.00492(14) -0.00342(14) -0.00742(14)
As2 0.0287(2) 0.01504(18) 0.0265(2) -0.00266(14) 0.00251(16) -0.00884(15)
Cl1 0.0473(7) 0.0943(10) 0.0486(8) -0.0202(7) 0.0009(6) -0.0264(7)
Cl2 0.0784(9) 0.0475(7) 0.0579(8) -0.0115(6) -0.0151(7) -0.0169(6)
O2 0.0390(14) 0.0248(13) 0.0233(14) 0.0025(10) -0.0039(11) -0.0182(11)
C21 0.035(2) 0.030(2) 0.029(2) -0.0045(16) -0.0063(17) -0.0177(17)
O4 0.0238(13) 0.0272(13) 0.0337(15) -0.0068(11) 0.0072(11) -0.0144(11)
C17 0.0244(19) 0.034(2) 0.025(2) 0.0039(15) -0.0035(16) -0.0109(16)
O1 0.0258(12) 0.0240(12) 0.0230(13) 0.0034(10) -0.0024(10) -0.0122(10)
O5 0.0266(13) 0.0363(14) 0.0285(15) -0.0106(11) 0.0055(11) -0.0188(11)
C18 0.0203(17) 0.0245(18) 0.0205(19) 0.0031(14) 0.0002(14) -0.0082(15)
O3 0.0248(13) 0.0182(12) 0.0364(16) 0.0034(10) -0.0023(11) -0.0041(10)
C6 0.032(2) 0.0213(18) 0.0199(19) 0.0004(14) 0.0011(16) -0.0090(16)
C9 0.064(3) 0.030(2) 0.035(2) 0.0020(17) -0.014(2) -0.024(2)
N3 0.0243(15) 0.0243(15) 0.0214(16) 0.0001(12) -0.0010(12) -0.0116(13)
N4 0.0232(15) 0.0243(15) 0.0256(17) 0.0048(12) -0.0033(13) -0.0124(13)
C12 0.037(2) 0.058(3) 0.037(3) -0.007(2) -0.0015(19) -0.024(2)
C11 0.040(2) 0.035(2) 0.049(3) -0.0004(19) -0.015(2) -0.0063(19)
N2 0.0265(16) 0.0301(17) 0.0256(17) -0.0045(13) -0.0019(13) -0.0081(14)
C7 0.052(3) 0.040(2) 0.029(2) 0.0156(17) -0.0143(19) -0.034(2)
C22 0.0237(18) 0.033(2) 0.026(2) 0.0081(15) -0.0088(16) -0.0158(16)
C20 0.033(2) 0.030(2) 0.024(2) -0.0004(15) 0.0045(16) -0.0088(17)
C23 0.028(2) 0.031(2) 0.039(2) 0.0033(16) -0.0040(17) -0.0194(17)
C10 0.040(2) 0.028(2) 0.022(2) -0.0019(15) -0.0024(17) -0.0177(17)
C14 0.0254(18) 0.0227(18) 0.0182(18) 0.0005(14) 0.0053(15) -0.0105(15)
C16 0.029(2) 0.026(2) 0.026(2) 0.0098(15) -0.0025(16) -0.0031(16)
C15 0.036(2) 0.0191(18) 0.029(2) 0.0037(15) 0.0048(17) -0.0107(16)
C3 0.043(2) 0.049(3) 0.032(2) 0.0144(19) -0.0061(19) -0.029(2)
C13 0.0204(17) 0.0196(17) 0.0175(18) 0.0002(13) 0.0019(14) -0.0083(14)
C19 0.033(2) 0.0213(18) 0.029(2) -0.0025(15) 0.0029(16) -0.0156(16)
C2 0.037(2) 0.032(2) 0.026(2) 0.0116(16) -0.0071(17) -0.0179(18)
N1 0.049(2) 0.0264(17) 0.0295(19) 0.0057(13) -0.0174(16) -0.0187(15)
C1 0.0277(19) 0.0214(18) 0.0192(19) 0.0036(14) -0.0018(15) -0.0080(15)
C24 0.026(2) 0.035(2) 0.034(2) 0.0042(17) 0.0025(17) -0.0159(17)
C4 0.047(3) 0.051(3) 0.023(2) 0.0055(18) 0.0063(19) -0.019(2)
C25 0.035(2) 0.037(2) 0.034(2) -0.0003(18) 0.0019(18) -0.0036(18)
C5 0.046(2) 0.033(2) 0.023(2) 0.0026(16) -0.0053(18) -0.0147(19)
C8 0.076(3) 0.027(2) 0.049(3) 0.0082(19) -0.028(2) -0.021(2)

loop_
_atom_type_symbol
_atom_type_description
_atom_type_scat_dispersion_real
_atom_type_scat_dispersion_imag
_atom_type_scat_source
C C 0.0033 0.0016 'International Tables Vol C Tables 4.2.6.8 and 6.1.1.4'
H H 0.0000 0.0000 'International Tables Vol C Tables 4.2.6.8 and 6.1.1.4'
O O 0.0106 0.0060 'International Tables Vol C Tables 4.2.6.8 and 6.1.1.4'
N N 0.0061 0.0033 'International Tables Vol C Tables 4.2.6.8 and 6.1.1.4'
Sb Sb -0.5866 1.5461 'International Tables Vol C Tables 4.2.6.8 and 6.1.1.4'
As As 0.0499 2.0058 'International Tables Vol C Tables 4.2.6.8 and 6.1.1.4'
Cl Cl 0.1484 0.1585 'International Tables Vol C Tables 4.2.6.8 and 6.1.1.4'

loop_
_exptl_crystal_face_index_h
_exptl_crystal_face_index_k
_exptl_crystal_face_index_l
_exptl_crystal_face_perp_dist
0 1 0 0.059
0 -1 0 0.109
1 0 0 0.146
-1 0 0 0.165
0 0 1 0.027
0 0 -1 0.056
1 1 0 0.099
-1 -1 0 0.137

loop_
_geom_angle_atom_site_label_1
_geom_angle_atom_site_label_2
_geom_angle_atom_site_label_3
_geom_angle
O2 Sb1 O1 84.65(9)
O2 Sb1 C1 90.36(11)
O1 Sb1 C1 89.51(11)
O4 Sb2 O5 88.07(9)
O4 Sb2 C13 91.40(11)
O5 Sb2 C13 95.29(11)
O4 As1 O1 98.09(11)
O4 As1 O3 100.95(10)
O1 As1 O3 101.26(11)
O5 As2 O2 102.66(12)
O5 As2 O3 100.52(11)
O2 As2 O3 101.45(11)
As2 O2 Sb1 130.47(13)
N3 C21 H21A 109.2
N3 C21 H21B 109.3
H21A C21 H21B 109.5
N3 C21 H21C 109.9
H21A C21 H21C 109.5
H21B C21 H21C 109.5
As1 O4 Sb2 136.96(12)
C16 C17 C18 120.8(3)
C16 C17 H17 119.4
C18 C17 H17 119.7
As1 O1 Sb1 122.03(12)
As2 O5 Sb2 137.09(13)
C17 C18 C13 119.5(3)
C17 C18 C22 121.4(3)
C13 C18 C22 119.1(3)
As1 O3 As2 123.96(12)
C5 C6 C1 119.7(3)
C5 C6 C10 120.9(3)
C1 C6 C10 119.4(3)
N1 C9 H9A 109.1
N1 C9 H9B 109.9
H9A C9 H9B 109.5
N1 C9 H9C 109.3
H9A C9 H9C 109.5
H9B C9 H9C 109.5
C20 N3 C19 111.8(3)
C20 N3 C21 110.0(3)
C19 N3 C21 110.7(3)
C24 N4 C22 111.5(3)
C24 N4 C23 110.6(3)
C22 N4 C23 111.4(3)
N2 C12 H12A 109.9
N2 C12 H12B 109.3
H12A C12 H12B 109.5
N2 C12 H12C 109.2
H12A C12 H12C 109.5
H12B C12 H12C 109.5
N2 C11 H11A 109.5
N2 C11 H11B 109.7
H11A C11 H11B 109.5
N2 C11 H11C 109.2
H11A C11 H11C 109.5
H11B C11 H11C 109.5
C11 N2 C10 111.6(3)
C11 N2 C12 110.2(3)
C10 N2 C12 111.2(3)
N1 C7 C2 110.5(3)
N1 C7 H7A 110.0
C2 C7 H7A 109.5
N1 C7 H7B 109.4
C2 C7 H7B 109.3
H7A C7 H7B 108.0
N4 C22 C18 110.2(3)
N4 C22 H22A 109.5
C18 C22 H22A 109.7
N4 C22 H22B 109.4
C18 C22 H22B 109.9
H22A C22 H22B 108.0
N3 C20 H20A 109.4
N3 C20 H20B 109.4
H20A C20 H20B 109.5
N3 C20 H20C 109.6
H20A C20 H20C 109.5
H20B C20 H20C 109.5
N4 C23 H23A 109.4
N4 C23 H23B 109.8
H23A C23 H23B 109.5
N4 C23 H23C 109.2
H23A C23 H23C 109.5
H23B C23 H23C 109.5
N2 C10 C6 110.8(3)
N2 C10 H10A 109.2
C6 C10 H10A 109.5
N2 C10 H10B 109.9
C6 C10 H10B 109.3
H10A C10 H10B 108.1
C15 C14 C13 119.9(3)
C15 C14 C19 120.8(3)
C13 C14 C19 119.3(3)
C15 C16 C17 119.5(3)
C15 C16 H16 120.3
C17 C16 H16 120.2
C16 C15 C14 120.5(3)
C16 C15 H15 119.6
C14 C15 H15 119.8
C4 C3 C2 120.0(4)
C4 C3 H3 120.0
C2 C3 H3 120.1
C14 C13 C18 119.4(3)
C14 C13 Sb2 120.5(2)
C18 C13 Sb2 120.1(2)
N3 C19 C14 110.6(3)
N3 C19 H19A 109.7
C14 C19 H19A 109.8
N3 C19 H19B 109.1
C14 C19 H19B 109.5
H19A C19 H19B 108.0
C3 C2 C1 119.9(3)
C3 C2 C7 121.8(3)
C1 C2 C7 118.2(3)
C8 N1 C9 110.0(3)
C8 N1 C7 112.1(3)
C9 N1 C7 111.9(3)
C6 C1 C2 119.3(3)
C6 C1 Sb1 120.5(2)
C2 C1 Sb1 120.1(3)
N4 C24 H24A 109.7
N4 C24 H24B 109.1
H24A C24 H24B 109.5
N4 C24 H24C 109.6
H24A C24 H24C 109.5
H24B C24 H24C 109.5
C3 C4 C5 120.4(4)
C3 C4 H4 119.9
C5 C4 H4 119.7
Cl2 C25 Cl1 111.4(2)
Cl2 C25 H25A 109.6
Cl1 C25 H25A 109.7
Cl2 C25 H25B 109.0
Cl1 C25 H25B 109.1
H25A C25 H25B 108.0
C4 C5 C6 120.3(4)
C4 C5 H5 119.8
C6 C5 H5 119.9
N1 C8 H8A 109.2
N1 C8 H8B 109.9
H8A C8 H8B 109.5
N1 C8 H8C 109.3
H8A C8 H8C 109.5
H8B C8 H8C 109.5

loop_
_geom_bond_atom_site_label_1
_geom_bond_atom_site_label_2
_geom_bond_distance
Sb1 O2 2.041(2)
Sb1 O1 2.049(2)
Sb1 C1 2.154(3)
Sb2 O4 2.019(2)
Sb2 O5 2.030(2)
Sb2 C13 2.151(3)
As1 O4 1.744(2)
As1 O1 1.748(2)
As1 O3 1.791(2)
As2 O5 1.738(2)
As2 O2 1.740(2)
As2 O3 1.804(2)
Cl1 C25 1.754(4)
Cl2 C25 1.745(4)
C21 N3 1.470(4)
C21 H21A 0.9599
C21 H21B 0.9600
C21 H21C 0.9600
C17 C16 1.381(5)
C17 C18 1.389(5)
C17 H17 0.9299
C18 C13 1.395(4)
C18 C22 1.509(4)
C6 C5 1.386(5)
C6 C1 1.392(5)
C6 C10 1.510(5)
C9 N1 1.459(5)
C9 H9A 0.9600
C9 H9B 0.9600
C9 H9C 0.9601
N3 C20 1.456(4)
N3 C19 1.469(4)
N4 C24 1.460(4)
N4 C22 1.467(4)
N4 C23 1.470(4)
C12 N2 1.469(5)
C12 H12A 0.9600
C12 H12B 0.9600
C12 H12C 0.9599
C11 N2 1.452(5)
C11 H11A 0.9600
C11 H11B 0.9601
C11 H11C 0.9599
N2 C10 1.460(4)
C7 N1 1.461(5)
C7 C2 1.510(5)
C7 H7A 0.9700
C7 H7B 0.9701
C22 H22A 0.9700
C22 H22B 0.9701
C20 H20A 0.9600
C20 H20B 0.9600
C20 H20C 0.9601
C23 H23A 0.9600
C23 H23B 0.9599
C23 H23C 0.9601
C10 H10A 0.9699
C10 H10B 0.9701
C14 C15 1.389(5)
C14 C13 1.393(4)
C14 C19 1.510(5)
C16 C15 1.380(5)
C16 H16 0.9300
C15 H15 0.9301
C3 C4 1.378(5)
C3 C2 1.387(5)
C3 H3 0.9300
C19 H19A 0.9700
C19 H19B 0.9700
C2 C1 1.400(5)
N1 C8 1.454(5)
C24 H24A 0.9600
C24 H24B 0.9601
C24 H24C 0.9601
C4 C5 1.380(5)
C4 H4 0.9301
C25 H25A 0.9701
C25 H25B 0.9700
C5 H5 0.9300
C8 H8A 0.9600
C8 H8B 0.9601
C8 H8C 0.9599
